data_1568509
loop_
_publ_author_name
'Ward, Robert J.'
'Rosal, Iker del'
'Kelley, Steven P.'
'Maron, Laurent'
'Walensky, Justin R.'

_publ_section_title
;
 Isolation of C1 through C4 derivatives from CO using heteroleptic
 uranium(iii) metallocene aryloxide complexes
;
_journal_issue 8
_journal_name_full 'Chemical Science'
_journal_page_first 2024
_journal_page_last 2032
_journal_paper_doi 10.1039/D2SC06375A
_journal_volume 14
_journal_year 2023
_chemical_formula_moiety 'C72 H80 O6 U2, 2(C7 H8)'
_chemical_formula_sum 'C86 H96 O6 U2'
_chemical_formula_weight 1701.68
_chemical_properties_physical Air-sensitive
_space_group_crystal_system monoclinic
_space_group_IT_number 14
_space_group_name_Hall '-P 2yn'
_space_group_name_H-M_alt 'P 1 21/n 1'
_atom_sites_solution_hydrogens geom
_atom_sites_solution_primary direct
_atom_sites_solution_secondary difmap
_audit_creation_date 2021-07-15
_audit_creation_method
;
Olex2 1.2
(compiled 2018.05.29 svn.r3508 for OlexSys, GUI svn.r5506)
;
_audit_update_record
;
2022-11-16 deposited with the CCDC.	2023-01-27 downloaded from the CCDC.
;
_cell_angle_alpha 90
_cell_angle_beta 101.1333(17)
_cell_angle_gamma 90
_cell_formula_units_Z 2
_cell_length_a 17.9293(18)
_cell_length_b 10.2778(10)
_cell_length_c 19.647(2)
_cell_measurement_reflns_used 9894
_cell_measurement_temperature 220.0
_cell_measurement_theta_max 25.86
_cell_measurement_theta_min 2.30
_cell_volume 3552.3(6)
_computing_cell_refinement 'Bruker Apex3 V.2016.9-0/SAINT V8.37A'
_computing_data_collection 'Bruker Apex3 V.2016.9-0'
_computing_data_reduction 'Bruker Apex3 V.2016.9-0/SAINT V8.37A'
_computing_molecular_graphics 'Olex2 (Dolomanov et al., 2009)'
_computing_publication_material 'Olex2 (Dolomanov et al., 2009)'
_computing_structure_refinement 'ShelXL (Sheldrick, 2015)'
_diffrn_ambient_temperature 220.0
_diffrn_measured_fraction_theta_full 1.000
_diffrn_measured_fraction_theta_max 0.990
_diffrn_measurement_device_type 'Bruker APEX II area detector'
_diffrn_measurement_method 'omega and phi scans'
_diffrn_radiation_monochromator graphite
_diffrn_radiation_type MoK\a
_diffrn_radiation_wavelength 0.71073
_diffrn_reflns_av_R_equivalents 0.0958
_diffrn_reflns_av_unetI/netI 0.0564
_diffrn_reflns_Laue_measured_fraction_full 1.000
_diffrn_reflns_Laue_measured_fraction_max 0.990
_diffrn_reflns_limit_h_max 23
_diffrn_reflns_limit_h_min -23
_diffrn_reflns_limit_k_max 13
_diffrn_reflns_limit_k_min -13
_diffrn_reflns_limit_l_max 25
_diffrn_reflns_limit_l_min -25
_diffrn_reflns_number 64263
_diffrn_reflns_point_group_measured_fraction_full 1.000
_diffrn_reflns_point_group_measured_fraction_max 0.990
_diffrn_reflns_theta_full 25.242
_diffrn_reflns_theta_max 27.425
_diffrn_reflns_theta_min 1.408
_diffrn_source 'Sealed Source Mo with TRIUMPH optics'
_diffrn_standards_number 0
_exptl_absorpt_coefficient_mu 4.608
_exptl_absorpt_correction_T_max 0.7455
_exptl_absorpt_correction_T_min 0.5729
_exptl_absorpt_correction_type multi-scan
_exptl_absorpt_process_details 'Bruker AXScale'
_exptl_crystal_colour red
_exptl_crystal_density_diffrn 1.591
_exptl_crystal_description rod
_exptl_crystal_F_000 1688
_exptl_crystal_size_max 0.229
_exptl_crystal_size_mid 0.091
_exptl_crystal_size_min 0.082
_refine_diff_density_max 1.169
_refine_diff_density_min -0.611
_refine_diff_density_rms 0.113
_refine_ls_extinction_method none
_refine_ls_goodness_of_fit_ref 0.968
_refine_ls_hydrogen_treatment constr
_refine_ls_matrix_type full
_refine_ls_number_parameters 435
_refine_ls_number_reflns 8020
_refine_ls_number_restraints 0
_refine_ls_restrained_S_all 0.968
_refine_ls_R_factor_all 0.0579
_refine_ls_R_factor_gt 0.0315
_refine_ls_shift/su_max 0.002
_refine_ls_shift/su_mean 0.000
_refine_ls_structure_factor_coef Fsqd
_refine_ls_weighting_details 'w=1/[\s^2^(Fo^2^)+(0.0263P)^2^] where P=(Fo^2^+2Fc^2^)/3'
_refine_ls_weighting_scheme calc
_refine_ls_wR_factor_gt 0.0536
_refine_ls_wR_factor_ref 0.0587
_reflns_Friedel_coverage 0.000
_reflns_number_gt 5911
_reflns_number_total 8020
_reflns_threshold_expression 'I > 2\s(I)'
_cod_data_source_file d2sc06375a3.cif
_cod_data_source_block 7
_cod_database_code 1568509
_shelx_shelxl_version_number 2017/1
_shelx_space_group_comment
;
The symmetry employed for this shelxl refinement is uniquely defined
by the following loop, which should always be used as a source of
symmetry information in preference to the above space-group names.
They are only intended as comments.
;
_shelx_estimated_absorpt_t_max 0.704
_shelx_estimated_absorpt_t_min 0.418
_olex2_refinement_description
;
1. Fixed Uiso
 At 1.2 times of:
  All C(H) groups
 At 1.5 times of:
  All C(H,H,H) groups
2.a Aromatic/amide H refined with riding coordinates:
 C30(H30), C36(H36), C32(H32), C26(H26), C35(H35), C34(H34), C33(H33),
 C28(H28), C29(H29), C27(H27), C2S(H2S), C3S(H3S), C6S(H6S), C5S(H5S), C4S(H4S)
2.b Idealised Me refined as rotating group:
 C18(H18A,H18B,H18C), C17(H17A,H17B,H17C), C20(H20A,H20B,H20C), C7(H7A,H7B,
 H7C), C6(H6A,H6B,H6C), C16(H16A,H16B,H16C), C10(H10A,H10B,H10C), C9(H9A,H9B,
 H9C), C19(H19A,H19B,H19C), C8(H8A,H8B,H8C), C7S(H7SA,H7SB,H7SC)
;
_olex2_submission_special_instructions 'No special instructions were received'

loop_
_space_group_symop_operation_xyz
'x, y, z'
'-x+1/2, y+1/2, -z+1/2'
'-x, -y, -z'
'x-1/2, -y-1/2, z-1/2'

loop_
_atom_site_label
_atom_site_type_symbol
_atom_site_fract_x
_atom_site_fract_y
_atom_site_fract_z
_atom_site_U_iso_or_equiv
_atom_site_adp_type
_atom_site_occupancy
_atom_site_site_symmetry_order
_atom_site_calc_flag
_atom_site_refinement_flags_posn
_atom_site_refinement_flags_adp
_atom_site_refinement_flags_occupancy
_atom_site_disorder_assembly
_atom_site_disorder_group
U1 U 0.35498(2) 0.64397(2) -0.03350(2) 0.02225(5) Uani 1 1 d . . . . .
O1 O 0.39981(14) 0.5732(2) 0.07317(12) 0.0278(6) Uani 1 1 d . . . . .
O2 O 0.56969(14) 0.4624(2) 0.08296(12) 0.0276(6) Uani 1 1 d . . . . .
C5 C 0.3572(2) 0.9026(3) 0.0000(2) 0.0317(10) Uani 1 1 d . . . . .
C21 C 0.4543(2) 0.5398(3) 0.12345(18) 0.0248(8) Uani 1 1 d . . . . .
O3 O 0.59337(15) 0.4731(3) 0.24960(14) 0.0370(7) Uani 1 1 d . . . . .
C3 C 0.4044(2) 0.8525(4) -0.09636(19) 0.0315(9) Uani 1 1 d . . . . .
C24 C 0.4573(2) 0.5418(3) 0.20236(18) 0.0245(8) Uani 1 1 d . . . . .
C1 C 0.4319(2) 0.8579(4) 0.02152(19) 0.0340(10) Uani 1 1 d . . . . .
C4 C 0.3409(2) 0.9024(3) -0.0731(2) 0.0303(10) Uani 1 1 d . . . . .
C15 C 0.2176(2) 0.5591(4) -0.01499(19) 0.0286(9) Uani 1 1 d . . . . .
C18 C 0.2181(3) 0.6460(4) -0.1993(2) 0.0425(11) Uani 1 1 d . . . . .
H18A H 0.264915 0.632440 -0.216218 0.064 Uiso 1 1 calc GR . . . .
H18B H 0.207499 0.738409 -0.198333 0.064 Uiso 1 1 calc GR . . . .
H18C H 0.176627 0.602416 -0.229754 0.064 Uiso 1 1 calc GR . . . .
C2 C 0.4609(2) 0.8263(3) -0.0375(2) 0.0314(10) Uani 1 1 d . . . . .
C23 C 0.5408(2) 0.4957(3) 0.2027(2) 0.0272(9) Uani 1 1 d . . . . .
C14 C 0.2004(2) 0.6469(4) -0.0705(2) 0.0292(9) Uani 1 1 d . . . . .
C22 C 0.5264(2) 0.4945(3) 0.12824(19) 0.0251(9) Uani 1 1 d . . . . .
C11 C 0.2521(2) 0.4485(4) -0.03771(19) 0.0264(9) Uani 1 1 d . . . . .
C30 C 0.4179(3) 0.4217(5) 0.3000(2) 0.0481(12) Uani 1 1 d . . . . .
H30 H 0.449313 0.478044 0.330561 0.058 Uiso 1 1 calc R . . . .
C25 C 0.4113(2) 0.4389(4) 0.23004(19) 0.0272(9) Uani 1 1 d . . . . .
C12 C 0.2582(2) 0.4694(3) -0.10673(19) 0.0284(9) Uani 1 1 d . . . . .
C36 C 0.5107(2) 0.7468(4) 0.2625(2) 0.0351(10) Uani 1 1 d . . . . .
H36 H 0.559559 0.711010 0.266468 0.042 Uiso 1 1 calc R . . . .
C17 C 0.2869(2) 0.3733(4) -0.1533(2) 0.0427(11) Uani 1 1 d . . . . .
H17A H 0.330503 0.327407 -0.127186 0.064 Uiso 1 1 calc GR . . . .
H17B H 0.301753 0.419019 -0.191756 0.064 Uiso 1 1 calc GR . . . .
H17C H 0.247034 0.311359 -0.170941 0.064 Uiso 1 1 calc GR . . . .
C31 C 0.4493(2) 0.6747(3) 0.23281(18) 0.0263(9) Uani 1 1 d . . . . .
C20 C 0.1994(3) 0.5806(5) 0.0558(2) 0.0466(12) Uani 1 1 d . . . . .
H20A H 0.226866 0.656258 0.077063 0.070 Uiso 1 1 calc GR . . . .
H20B H 0.214529 0.504705 0.084512 0.070 Uiso 1 1 calc GR . . . .
H20C H 0.145246 0.594771 0.051525 0.070 Uiso 1 1 calc GR . . . .
C13 C 0.2265(2) 0.5913(4) -0.12750(19) 0.0290(9) Uani 1 1 d . . . . .
C7 C 0.5399(3) 0.7807(4) -0.0367(3) 0.0534(13) Uani 1 1 d . . . . .
H7A H 0.547486 0.770155 -0.083960 0.080 Uiso 1 1 calc GR . . . .
H7B H 0.548016 0.697968 -0.012636 0.080 Uiso 1 1 calc GR . . . .
H7C H 0.575728 0.844267 -0.012971 0.080 Uiso 1 1 calc GR . . . .
C6 C 0.4772(3) 0.8580(4) 0.0939(2) 0.0543(14) Uani 1 1 d . . . . .
H6A H 0.510086 0.782187 0.100630 0.081 Uiso 1 1 calc GR . . . .
H6B H 0.443062 0.855518 0.126594 0.081 Uiso 1 1 calc GR . . . .
H6C H 0.507951 0.936247 0.101410 0.081 Uiso 1 1 calc GR . . . .
C16 C 0.2705(3) 0.3249(4) 0.0015(2) 0.0419(11) Uani 1 1 d . . . . .
H16A H 0.309446 0.341131 0.042274 0.063 Uiso 1 1 calc GR . . . .
H16B H 0.288985 0.261451 -0.027868 0.063 Uiso 1 1 calc GR . . . .
H16C H 0.225201 0.291680 0.015558 0.063 Uiso 1 1 calc GR . . . .
C32 C 0.3785(3) 0.7280(4) 0.2287(2) 0.0408(11) Uani 1 1 d . . . . .
H32 H 0.335316 0.679158 0.209131 0.049 Uiso 1 1 calc R . . . .
C10 C 0.3077(3) 0.9530(4) 0.0475(2) 0.0511(13) Uani 1 1 d . . . . .
H10A H 0.299340 0.884645 0.079218 0.077 Uiso 1 1 calc GR . . . .
H10B H 0.259295 0.980697 0.020299 0.077 Uiso 1 1 calc GR . . . .
H10C H 0.332464 1.026297 0.073676 0.077 Uiso 1 1 calc GR . . . .
C9 C 0.2761(3) 0.9728(4) -0.1184(2) 0.0499(13) Uani 1 1 d . . . . .
H9A H 0.236211 0.988764 -0.092429 0.075 Uiso 1 1 calc GR . . . .
H9B H 0.256329 0.919953 -0.158741 0.075 Uiso 1 1 calc GR . . . .
H9C H 0.294163 1.055094 -0.133242 0.075 Uiso 1 1 calc GR . . . .
C19 C 0.1512(2) 0.7648(4) -0.0705(2) 0.0459(12) Uani 1 1 d . . . . .
H19A H 0.148637 0.812187 -0.113539 0.069 Uiso 1 1 calc GR . . . .
H19B H 0.172571 0.820479 -0.031720 0.069 Uiso 1 1 calc GR . . . .
H19C H 0.100411 0.738088 -0.066064 0.069 Uiso 1 1 calc GR . . . .
C26 C 0.3646(3) 0.3549(5) 0.1878(2) 0.0549(13) Uani 1 1 d . . . . .
H26 H 0.358223 0.364547 0.139410 0.066 Uiso 1 1 calc R . . . .
C8 C 0.4123(3) 0.8412(4) -0.1706(2) 0.0468(12) Uani 1 1 d . . . . .
H8A H 0.369336 0.793562 -0.196387 0.070 Uiso 1 1 calc GR . . . .
H8B H 0.458988 0.795381 -0.173156 0.070 Uiso 1 1 calc GR . . . .
H8C H 0.413802 0.927537 -0.190263 0.070 Uiso 1 1 calc GR . . . .
C35 C 0.5030(3) 0.8703(4) 0.2868(2) 0.0468(12) Uani 1 1 d . . . . .
H35 H 0.546177 0.918540 0.307074 0.056 Uiso 1 1 calc R . . . .
C34 C 0.4317(3) 0.9226(4) 0.2812(2) 0.0495(12) Uani 1 1 d . . . . .
H34 H 0.425905 1.007529 0.297261 0.059 Uiso 1 1 calc R . . . .
C33 C 0.3695(3) 0.8525(5) 0.2527(3) 0.0509(12) Uani 1 1 d . . . . .
H33 H 0.320649 0.888067 0.249352 0.061 Uiso 1 1 calc R . . . .
C28 C 0.3337(3) 0.2427(4) 0.2838(2) 0.0459(12) Uani 1 1 d . . . . .
H28 H 0.306963 0.176949 0.302120 0.055 Uiso 1 1 calc R . . . .
C29 C 0.3797(3) 0.3241(5) 0.3266(2) 0.0541(14) Uani 1 1 d . . . . .
H29 H 0.385575 0.314030 0.374915 0.065 Uiso 1 1 calc R . . . .
C27 C 0.3264(3) 0.2563(5) 0.2144(3) 0.0622(15) Uani 1 1 d . . . . .
H27 H 0.295410 0.198621 0.184330 0.075 Uiso 1 1 calc R . . . .
C1S C 0.0747(3) 0.2559(5) -0.0792(2) 0.0452(12) Uani 1 1 d . . . . .
C2S C 0.0599(3) 0.3486(5) -0.0339(3) 0.0535(13) Uani 1 1 d . . . . .
H2S H 0.051160 0.434935 -0.049106 0.064 Uiso 1 1 calc R . . . .
C3S C 0.0577(3) 0.3180(6) 0.0323(3) 0.0698(16) Uani 1 1 d . . . . .
H3S H 0.047759 0.384046 0.062432 0.084 Uiso 1 1 calc R . . . .
C6S C 0.0855(3) 0.1294(5) -0.0553(3) 0.0551(13) Uani 1 1 d . . . . .
H6S H 0.094829 0.062730 -0.085268 0.066 Uiso 1 1 calc R . . . .
C7S C 0.0794(3) 0.2909(5) -0.1512(3) 0.0617(15) Uani 1 1 d . . . . .
H7SA H 0.110277 0.368500 -0.150936 0.093 Uiso 1 1 calc GR . . . .
H7SB H 0.028775 0.307373 -0.177626 0.093 Uiso 1 1 calc GR . . . .
H7SC H 0.102375 0.219804 -0.172310 0.093 Uiso 1 1 calc GR . . . .
C5S C 0.0826(3) 0.1016(6) 0.0131(4) 0.0772(18) Uani 1 1 d . . . . .
H5S H 0.090083 0.015611 0.029366 0.093 Uiso 1 1 calc R . . . .
C4S C 0.0692(4) 0.1961(7) 0.0567(3) 0.0810(19) Uani 1 1 d . . . . .
H4S H 0.068006 0.177123 0.103291 0.097 Uiso 1 1 calc R . . . .

loop_
_atom_site_aniso_label
_atom_site_aniso_U_11
_atom_site_aniso_U_22
_atom_site_aniso_U_33
_atom_site_aniso_U_23
_atom_site_aniso_U_13
_atom_site_aniso_U_12
U1 0.02318(8) 0.02217(7) 0.02145(7) -0.00059(7) 0.00442(5) -0.00168(7)
O1 0.0298(15) 0.0290(14) 0.0240(14) 0.0022(11) 0.0037(12) -0.0003(12)
O2 0.0284(15) 0.0286(15) 0.0281(14) -0.0025(11) 0.0116(12) -0.0013(12)
C5 0.048(3) 0.0175(19) 0.032(2) -0.0011(16) 0.013(2) -0.0050(18)
C21 0.027(2) 0.0224(19) 0.025(2) 0.0018(15) 0.0057(17) -0.0044(16)
O3 0.0319(17) 0.0468(18) 0.0310(16) 0.0057(13) 0.0030(13) 0.0053(13)
C3 0.046(3) 0.0189(18) 0.031(2) 0.0008(18) 0.0109(19) -0.007(2)
C24 0.025(2) 0.030(2) 0.0197(19) 0.0006(15) 0.0076(16) -0.0006(17)
C1 0.046(3) 0.0224(19) 0.030(2) 0.0014(18) -0.0033(19) -0.010(2)
C4 0.039(3) 0.0199(19) 0.031(2) 0.0020(16) 0.0048(19) -0.0045(17)
C15 0.021(2) 0.037(2) 0.029(2) -0.0075(18) 0.0084(17) -0.0074(18)
C18 0.043(3) 0.049(3) 0.033(2) -0.001(2) 0.000(2) -0.003(2)
C2 0.031(2) 0.020(2) 0.043(3) 0.0035(16) 0.007(2) -0.0094(16)
C23 0.028(2) 0.025(2) 0.029(2) 0.0012(16) 0.0074(18) -0.0003(17)
C14 0.020(2) 0.030(2) 0.037(2) -0.0074(19) 0.0033(17) 0.0009(19)
C22 0.028(2) 0.0214(19) 0.027(2) 0.0027(16) 0.0074(18) -0.0034(16)
C11 0.021(2) 0.028(2) 0.030(2) 0.0006(16) 0.0057(17) -0.0098(17)
C30 0.060(3) 0.053(3) 0.032(2) 0.001(2) 0.012(2) -0.012(3)
C25 0.025(2) 0.030(2) 0.029(2) 0.0035(17) 0.0121(17) 0.0040(18)
C12 0.025(2) 0.029(2) 0.031(2) -0.0109(17) 0.0036(18) -0.0047(17)
C36 0.032(2) 0.040(2) 0.032(2) -0.0049(19) 0.0035(19) 0.002(2)
C17 0.039(3) 0.042(3) 0.049(3) -0.022(2) 0.013(2) -0.009(2)
C31 0.027(2) 0.035(2) 0.0177(18) 0.0042(15) 0.0062(16) 0.0021(17)
C20 0.043(3) 0.064(3) 0.037(2) -0.011(2) 0.017(2) -0.011(2)
C13 0.025(2) 0.035(2) 0.025(2) -0.0048(17) -0.0008(17) -0.0058(17)
C7 0.038(3) 0.037(3) 0.084(4) -0.002(2) 0.009(3) -0.010(2)
C6 0.074(4) 0.042(3) 0.038(3) 0.007(2) -0.012(2) -0.026(3)
C16 0.038(3) 0.035(3) 0.050(3) 0.0050(19) 0.004(2) -0.0054(19)
C32 0.034(3) 0.041(3) 0.049(3) -0.005(2) 0.011(2) -0.003(2)
C10 0.071(4) 0.041(3) 0.047(3) -0.013(2) 0.026(3) -0.007(2)
C9 0.053(3) 0.037(3) 0.056(3) 0.010(2) 0.001(2) 0.001(2)
C19 0.034(3) 0.046(3) 0.057(3) -0.008(2) 0.007(2) 0.004(2)
C26 0.070(4) 0.067(3) 0.031(2) 0.000(2) 0.017(2) -0.031(3)
C8 0.072(3) 0.038(3) 0.033(2) -0.0025(19) 0.018(2) -0.012(2)
C35 0.052(3) 0.042(3) 0.044(3) -0.011(2) 0.002(2) 0.001(2)
C34 0.070(4) 0.034(2) 0.045(3) -0.008(2) 0.012(3) 0.006(3)
C33 0.044(3) 0.045(3) 0.066(3) -0.002(3) 0.016(2) 0.014(3)
C28 0.043(3) 0.046(3) 0.056(3) 0.014(2) 0.027(2) -0.002(2)
C29 0.067(4) 0.064(3) 0.036(3) 0.012(2) 0.021(3) -0.014(3)
C27 0.068(4) 0.067(4) 0.055(3) -0.006(3) 0.021(3) -0.038(3)
C1S 0.033(3) 0.050(3) 0.052(3) -0.002(2) 0.006(2) -0.006(2)
C2S 0.046(3) 0.046(3) 0.070(4) -0.008(3) 0.014(3) 0.004(2)
C3S 0.071(4) 0.074(4) 0.071(4) -0.012(3) 0.029(3) -0.004(3)
C6S 0.051(3) 0.043(3) 0.071(4) -0.008(3) 0.011(3) -0.003(2)
C7S 0.069(4) 0.053(3) 0.061(4) -0.005(3) 0.009(3) -0.010(3)
C5S 0.077(5) 0.063(4) 0.093(5) 0.029(4) 0.019(4) -0.002(3)
C4S 0.083(5) 0.099(5) 0.069(4) 0.006(4) 0.033(4) -0.012(4)

loop_
_atom_type_symbol
_atom_type_description
_atom_type_scat_dispersion_real
_atom_type_scat_dispersion_imag
_atom_type_scat_source
C C 0.0033 0.0016 'International Tables Vol C Tables 4.2.6.8 and 6.1.1.4'
H H 0.0000 0.0000 'International Tables Vol C Tables 4.2.6.8 and 6.1.1.4'
O O 0.0106 0.0060 'International Tables Vol C Tables 4.2.6.8 and 6.1.1.4'
U U -9.6767 9.6646 'International Tables Vol C Tables 4.2.6.8 and 6.1.1.4'

loop_
_geom_angle_atom_site_label_1
_geom_angle_atom_site_label_2
_geom_angle_atom_site_label_3
_geom_angle
_geom_angle_site_symmetry_1
_geom_angle_site_symmetry_3
_geom_angle_publ_flag
O1 U1 C5 96.04(11) . . ?
O1 U1 C3 126.87(10) . . ?
O1 U1 C1 79.93(10) . . ?
O1 U1 C4 125.27(10) . . ?
O1 U1 C15 86.59(10) . . ?
O1 U1 C2 97.33(11) . . ?
O1 U1 C14 114.83(10) . . ?
O1 U1 C11 84.63(10) . . ?
O1 U1 C12 111.28(10) . . ?
O1 U1 C13 133.07(10) . . ?
O2 U1 O1 96.76(9) 3_665 . ?
O2 U1 C5 129.17(11) 3_665 . ?
O2 U1 C3 84.53(11) 3_665 . ?
O2 U1 C1 106.36(12) 3_665 . ?
O2 U1 C4 113.52(11) 3_665 . ?
O2 U1 C15 125.09(10) 3_665 . ?
O2 U1 C2 80.13(11) 3_665 . ?
O2 U1 C14 126.15(10) 3_665 . ?
O2 U1 C11 95.39(10) 3_665 . ?
O2 U1 C12 79.27(10) 3_665 . ?
O2 U1 C13 96.77(11) 3_665 . ?
C5 U1 C4 29.67(11) . . ?
C3 U1 C5 49.47(11) . . ?
C3 U1 C1 49.66(11) . . ?
C3 U1 C4 29.72(12) . . ?
C3 U1 C14 105.99(12) . . ?
C3 U1 C11 148.38(11) . . ?
C3 U1 C12 120.98(11) . . ?
C3 U1 C13 99.04(12) . . ?
C1 U1 C5 29.85(12) . . ?
C1 U1 C4 49.01(11) . . ?
C1 U1 C14 120.73(12) . . ?
C1 U1 C11 154.57(12) . . ?
C1 U1 C12 167.13(12) . . ?
C1 U1 C13 137.20(12) . . ?
C15 U1 C5 104.61(12) . . ?
C15 U1 C3 134.76(12) . . ?
C15 U1 C1 128.00(12) . . ?
C15 U1 C4 108.15(12) . . ?
C15 U1 C14 29.95(11) . . ?
C15 U1 C11 30.11(11) . . ?
C15 U1 C12 49.53(11) . . ?
C15 U1 C13 49.57(11) . . ?
C2 U1 C5 49.50(12) . . ?
C2 U1 C3 30.29(11) . . ?
C2 U1 C1 30.06(12) . . ?
C2 U1 C4 49.23(12) . . ?
C2 U1 C15 154.02(12) . . ?
C2 U1 C14 132.39(12) . . ?
C2 U1 C11 175.27(12) . . ?
C2 U1 C12 146.35(12) . . ?
C2 U1 C13 129.23(12) . . ?
C14 U1 C5 91.16(12) . . ?
C14 U1 C4 83.19(12) . . ?
C11 U1 C5 134.72(12) . . ?
C11 U1 C4 132.60(12) . . ?
C11 U1 C14 49.54(11) . . ?
C12 U1 C5 138.54(12) . . ?
C12 U1 C4 118.21(11) . . ?
C12 U1 C14 49.59(11) . . ?
C12 U1 C11 29.86(11) . . ?
C12 U1 C13 30.01(11) . . ?
C13 U1 C5 109.17(12) . . ?
C13 U1 C4 88.89(12) . . ?
C13 U1 C14 30.14(11) . . ?
C13 U1 C11 49.47(11) . . ?
C21 O1 U1 152.9(2) . . ?
C22 O2 U1 160.5(2) . 3_665 ?
C1 C5 U1 73.9(2) . . ?
C1 C5 C4 107.7(4) . . ?
C1 C5 C10 124.9(4) . . ?
C4 C5 U1 76.3(2) . . ?
C4 C5 C10 127.1(4) . . ?
C10 C5 U1 120.2(3) . . ?
O1 C21 C24 129.7(3) . . ?
O1 C21 C22 135.3(3) . . ?
C22 C21 C24 95.0(3) . . ?
C4 C3 U1 77.5(2) . . ?
C4 C3 C2 107.6(3) . . ?
C4 C3 C8 125.5(4) . . ?
C2 C3 U1 73.8(2) . . ?
C2 C3 C8 126.7(4) . . ?
C8 C3 U1 119.0(2) . . ?
C21 C24 C23 81.3(3) . . ?
C25 C24 C21 116.0(3) . . ?
C25 C24 C23 112.0(3) . . ?
C25 C24 C31 113.0(3) . . ?
C31 C24 C21 115.0(3) . . ?
C31 C24 C23 115.8(3) . . ?
C5 C1 U1 76.2(2) . . ?
C5 C1 C6 126.7(4) . . ?
C2 C1 U1 73.9(2) . . ?
C2 C1 C5 108.2(3) . . ?
C2 C1 C6 124.7(4) . . ?
C6 C1 U1 121.4(3) . . ?
C5 C4 U1 74.0(2) . . ?
C5 C4 C9 126.0(4) . . ?
C3 C4 U1 72.8(2) . . ?
C3 C4 C5 108.1(3) . . ?
C3 C4 C9 124.4(4) . . ?
C9 C4 U1 130.3(3) . . ?
C14 C15 U1 76.0(2) . . ?
C14 C15 C11 108.5(3) . . ?
C14 C15 C20 124.7(4) . . ?
C11 C15 U1 75.5(2) . . ?
C11 C15 C20 126.8(4) . . ?
C20 C15 U1 116.2(2) . . ?
C3 C2 U1 75.9(2) . . ?
C3 C2 C7 126.9(4) . . ?
C1 C2 U1 76.1(2) . . ?
C1 C2 C3 108.3(4) . . ?
C1 C2 C7 124.7(4) . . ?
C7 C2 U1 117.3(2) . . ?
O3 C23 C24 131.7(4) . . ?
O3 C23 C22 137.4(4) . . ?
C22 C23 C24 90.9(3) . . ?
C15 C14 U1 74.1(2) . . ?
C15 C14 C13 107.4(3) . . ?
C15 C14 C19 124.1(4) . . ?
C13 C14 U1 74.4(2) . . ?
C13 C14 C19 127.7(4) . . ?
C19 C14 U1 125.2(3) . . ?
O2 C22 C21 135.1(3) . . ?
O2 C22 C23 132.1(3) . . ?
C21 C22 C23 92.8(3) . . ?
C15 C11 U1 74.4(2) . . ?
C15 C11 C16 126.3(4) . . ?
C12 C11 U1 74.7(2) . . ?
C12 C11 C15 107.8(3) . . ?
C12 C11 C16 125.6(4) . . ?
C16 C11 U1 122.2(3) . . ?
C25 C30 C29 121.7(4) . . ?
C30 C25 C24 120.4(4) . . ?
C26 C25 C24 122.6(3) . . ?
C26 C25 C30 116.9(4) . . ?
C11 C12 U1 75.4(2) . . ?
C11 C12 C17 126.1(4) . . ?
C11 C12 C13 108.4(3) . . ?
C17 C12 U1 119.9(3) . . ?
C13 C12 U1 75.2(2) . . ?
C13 C12 C17 125.2(4) . . ?
C31 C36 C35 121.7(4) . . ?
C36 C31 C24 122.1(4) . . ?
C36 C31 C32 118.1(4) . . ?
C32 C31 C24 119.8(4) . . ?
C18 C13 U1 118.9(3) . . ?
C14 C13 U1 75.4(2) . . ?
C14 C13 C18 127.3(4) . . ?
C12 C13 U1 74.8(2) . . ?
C12 C13 C18 124.7(4) . . ?
C12 C13 C14 107.9(3) . . ?
C31 C32 C33 121.1(4) . . ?
C25 C26 C27 121.5(4) . . ?
C34 C35 C36 119.2(4) . . ?
C33 C34 C35 120.3(4) . . ?
C34 C33 C32 119.5(4) . . ?
C29 C28 C27 119.6(4) . . ?
C28 C29 C30 120.3(4) . . ?
C28 C27 C26 120.0(4) . . ?
C2S C1S C6S 117.8(5) . . ?
C2S C1S C7S 120.6(5) . . ?
C6S C1S C7S 121.6(5) . . ?
C3S C2S C1S 120.9(5) . . ?
C4S C3S C2S 122.1(6) . . ?
C1S C6S C5S 119.7(5) . . ?
C4S C5S C6S 120.8(6) . . ?
C3S C4S C5S 118.7(6) . . ?

loop_
_geom_bond_atom_site_label_1
_geom_bond_atom_site_label_2
_geom_bond_distance
_geom_bond_site_symmetry_2
_geom_bond_publ_flag
U1 O1 2.217(2) . ?
U1 O2 2.114(2) 3_665 ?
U1 C5 2.737(4) . ?
U1 C3 2.707(4) . ?
U1 C1 2.708(4) . ?
U1 C4 2.766(4) . ?
U1 C15 2.703(4) . ?
U1 C2 2.680(4) . ?
U1 C14 2.727(4) . ?
U1 C11 2.718(3) . ?
U1 C12 2.709(3) . ?
U1 C13 2.714(4) . ?
O1 C21 1.295(4) . ?
O2 C22 1.330(4) . ?
C5 C1 1.402(6) . ?
C5 C4 1.409(5) . ?
C5 C10 1.498(6) . ?
C21 C24 1.541(5) . ?
C21 C22 1.359(5) . ?
O3 C23 1.207(4) . ?
C3 C4 1.405(6) . ?
C3 C2 1.408(5) . ?
C3 C8 1.496(5) . ?
C24 C23 1.568(5) . ?
C24 C25 1.506(5) . ?
C24 C31 1.509(5) . ?
C1 C2 1.398(6) . ?
C1 C6 1.495(5) . ?
C4 C9 1.505(5) . ?
C15 C14 1.403(5) . ?
C15 C11 1.408(5) . ?
C15 C20 1.505(5) . ?
C18 C13 1.498(5) . ?
C2 C7 1.489(6) . ?
C23 C22 1.436(5) . ?
C14 C13 1.415(5) . ?
C14 C19 1.500(5) . ?
C11 C12 1.398(5) . ?
C11 C16 1.489(5) . ?
C30 C25 1.367(5) . ?
C30 C29 1.374(6) . ?
C25 C26 1.367(6) . ?
C12 C17 1.503(5) . ?
C12 C13 1.404(5) . ?
C36 C31 1.361(5) . ?
C36 C35 1.373(5) . ?
C31 C32 1.370(5) . ?
C32 C33 1.385(6) . ?
C26 C27 1.382(6) . ?
C35 C34 1.373(6) . ?
C34 C33 1.354(6) . ?
C28 C29 1.348(6) . ?
C28 C27 1.351(6) . ?
C1S C2S 1.364(6) . ?
C1S C6S 1.383(6) . ?
C1S C7S 1.478(6) . ?
C2S C3S 1.346(7) . ?
C3S C4S 1.343(8) . ?
C6S C5S 1.385(7) . ?
C5S C4S 1.346(8) . ?
